data_1526906
loop_
_publ_author_name
'Voronin, V.I.'
'Leonidov, I.A.'
'Mitberg, E.'
'Goshchitskii, B.N.'
'Kozhevnikov, V.L.'

_publ_section_title
;
 Valence state of cobalt atoms and crystal structure of Y Ba2 Cu3-x Cox
 O6+d solid solution
;
_journal_name_full 'Zhurnal Strukturnoi Khimii (Issue-No. from 1981)'
_journal_page_first 626
_journal_page_last 631
_journal_volume 41
_journal_year 2000
_chemical_formula_sum 'Ba2 Co0.391 Cu2.609 O7.23 Y'
_chemical_name_systematic 'Y Ba2 Cu2.609 Co0.391 O7.23'
_space_group_IT_number 123
_symmetry_space_group_name_Hall '-P 4 2'
_symmetry_space_group_name_H-M 'P 4/m m m'
_cell_angle_alpha 90
_cell_angle_beta 90
_cell_angle_gamma 90
_cell_formula_units_Z 1
_cell_length_a 3.8778
_cell_length_b 3.8778
_cell_length_c 11.6873
_cell_volume 175.746
_citation_journal_id_ASTM ZSTKAI
_cod_data_source_file Voronin_ZSTKAI_2000_851.cif
_cod_data_source_block Ba2Co0.391Cu2.609O7.23Y1
_cod_original_cell_volume 175.7458
_cod_original_formula_sum 'Ba2 Co0.391 Cu2.609 O7.23 Y1'
_cod_database_code 1526906

loop_
_symmetry_equiv_pos_as_xyz
x,y,z
-y,x,z
-x,-y,z
y,-x,z
x,-y,-z
y,x,-z
-x,y,-z
-y,-x,-z
-x,-y,-z
y,-x,-z
x,y,-z
-y,x,-z
-x,y,z
-y,-x,z
x,-y,z
y,x,z

loop_
_atom_site_label
_atom_site_type_symbol
_atom_site_fract_x
_atom_site_fract_y
_atom_site_fract_z
_atom_site_occupancy
_atom_site_U_iso_or_equiv
Cu1 Cu+2 0 0 0 0.705 0.0
Y1 Y+3 0.5 0.5 0.5 1 0.0
Co1 Co+3 0 0 0 0.295 0.0
O3 O-2 0 0.5 0 0.615 0.0
O2 O-2 0 0.5 0.3784 1 0.0
Co2 Co+2 0 0 0.3587 0.048 0.0
O1 O-2 0 0 0.1565 1 0.0
Ba1 Ba+2 0.5 0.5 0.1871 1 0.0
Cu2 Cu+2 0 0 0.3587 0.952 0.0
